data_9000789
loop_
_publ_author_name
'Alberti, A.'
'Galli, E.'

_publ_section_title
;
 The structure of nekoite, Ca3Si6O15*7H2O, a new type of sheet silicate
;
_journal_name_full 'American Mineralogist'
_journal_page_first 1270
_journal_page_last 1276
_journal_volume 65
_journal_year 1980
_chemical_compound_source 'Caxias do Sul, Rio Grande do Sul, Brazil'
_chemical_formula_sum 'Ca3 H14 O22 Si6'
_chemical_name_mineral Nekoite
_space_group_IT_number 1
_symmetry_space_group_name_Hall 'P 1'
_symmetry_space_group_name_H-M 'P 1'
_cell_angle_alpha 111.77
_cell_angle_beta 103.50
_cell_angle_gamma 86.53
_cell_formula_units_Z 1
_cell_length_a 7.588
_cell_length_b 9.793
_cell_length_c 7.339
_cell_volume 492.263
_database_code_amcsd 0000803
_exptl_crystal_density_diffrn 2.209
_cod_original_formula_sum 'Ca3 Si6 O22 H14'
_cod_database_code 9000789

loop_
_space_group_symop_operation_xyz
x,y,z

loop_
_atom_site_aniso_label
_atom_site_aniso_U_11
_atom_site_aniso_U_22
_atom_site_aniso_U_33
_atom_site_aniso_U_12
_atom_site_aniso_U_13
_atom_site_aniso_U_23
Ca1 0.03748 0.00419 0.01674 0.00068 0.00322 0.00183
Ca2 0.03665 0.00502 0.01517 0.00272 0.00595 0.00245
Ca3 0.03803 0.00084 0.01607 0.00374 0.00397 0.00367

loop_
_atom_site_label
_atom_site_fract_x
_atom_site_fract_y
_atom_site_fract_z
_atom_site_U_iso_or_equiv
_atom_site_type_symbol
_atom_site_attached_hydrogens
Ca1 0.53660 0.16580 0.47310 ? Ca 0
Ca2 0.46710 -0.16080 0.55950 ? Ca 0
Ca3 0.44930 -0.16280 0.02970 ? Ca 0
Si1 0.15720 0.13740 0.07910 0.01140 Si 0
Si2 -0.12870 -0.12290 -0.04280 0.02153 Si 0
Si3 -0.13800 -0.10580 0.39780 0.01267 Si 0
Si4 0.16020 0.14140 0.66240 0.01520 Si 0
Si5 0.18020 0.37830 0.48970 0.01520 Si 0
Si6 0.06950 0.70510 0.63580 0.01646 Si 0
O1 -0.02180 0.02910 -0.00460 0.03166 O 0
O2 0.10230 0.27960 0.24850 0.02786 O 0
O3 -0.03660 -0.26160 -0.18350 0.02660 O 0
O4 0.33570 0.06050 0.15730 0.03293 O 0
O5 -0.33540 -0.10780 -0.11820 0.02660 O 0
O6 -0.09210 -0.14870 0.18100 0.03673 O 0
O7 0.17170 0.19390 -0.09260 0.02153 O 0
O8 -0.03230 0.03840 0.54390 0.03293 O 0
O9 -0.06970 -0.24010 0.46120 0.01900 O 0
O10 0.11690 0.29310 0.62190 0.01773 O 0
O11 -0.35580 -0.08130 0.37680 0.01900 O 0
O12 0.33130 0.05890 0.59230 0.02913 O 0
O13 0.07510 0.52890 0.53390 0.02026 O 0
O14 0.39950 0.39230 0.54640 0.02786 O 0
O15 0.25430 0.78730 0.71480 0.04686 O 0
Wat1 0.50540 -0.42100 -0.07700 0.04939 O 2
Wat2 0.54990 -0.41320 0.45860 0.06206 O 2
Wat3 0.70840 0.20840 0.82070 0.10132 O 2
Wat4 0.71410 0.21830 0.28770 0.09372 O 2
Wat5 0.08250 0.50930 0.03570 0.08486 O 2
Wat6 0.75980 0.45880 0.16610 0.06586 O 2
Wat7 0.27450 -0.24320 0.22510 0.02786 O 2

loop_
_cod_changelog_entry_id
_cod_changelog_entry_author
_cod_changelog_entry_date
_cod_changelog_entry_text
1
;cod-tools version 3.8.0
Id: cif_guess_AMCSD_atom_types 9574 2023-05-10 09:00:05Z saulius
;
2023-05-10T18:46:44+03:00
;Derived atom types and hydrogen counts
from atom names that follow the AMCSD naming convention
(Wat == water, O-H == hydroxyl).
;

loop_
_cod_related_entry_id
_cod_related_entry_database
_cod_related_entry_code
1 AMCSD 0000803
